data_7152668
loop_
_publ_author_name
'Bouzan, Stephen'
'Chen, Guang'
'Mulla, Karimulla'
'Dawe, Louise N.'
'Zhao, Yuming'

_publ_section_title
;
 Conformational control of TTFV \p-frameworks through naphthyl
 substituents.
;
_journal_issue 38
_journal_name_full 'Organic &amp; biomolecular chemistry'
_journal_page_first 7673
_journal_page_last 7676
_journal_paper_doi 10.1039/c2ob26275d
_journal_volume 10
_journal_year 2012
_chemical_formula_moiety 'C32 H26 S8'
_chemical_formula_sum 'C32 H26 S8'
_chemical_formula_weight 667.04
_chemical_name_systematic
;
?
;
_space_group_IT_number 15
_symmetry_cell_setting monoclinic
_symmetry_Int_Tables_number 15
_symmetry_space_group_name_Hall '-C 2yc'
_symmetry_space_group_name_H-M 'C 1 2/c 1'
_atom_sites_solution_hydrogens geom
_atom_sites_solution_primary direct
_atom_sites_solution_secondary difmap
_audit_creation_method SHELXL-97
_cell_angle_alpha 90.00
_cell_angle_beta 93.519(5)
_cell_angle_gamma 90.00
_cell_formula_units_Z 4
_cell_length_a 20.472(8)
_cell_length_b 9.432(3)
_cell_length_c 15.900(6)
_cell_measurement_reflns_used 4291
_cell_measurement_temperature 163(2)
_cell_measurement_theta_max 29.8
_cell_measurement_theta_min 2.0
_cell_volume 3064.4(19)
_computing_cell_refinement 'CrystalClear-SM Expert 2.0 r4 (Rigaku, 2009)'
_computing_data_collection 'CrystalClear-SM Expert 2.0 r4 (Rigaku, 2009)'
_computing_data_reduction 'CrystalClear-SM Expert 2.0 r4 (Rigaku, 2009)'
_computing_molecular_graphics 'CrystalStructure 4.0 (Rigaku, 2010)'
_computing_publication_material 'CrystalStructure 4.0 (Rigaku, 2010)'
_computing_structure_refinement 'SHELXL-97 (Acta Cryst.2008, A64, 112-122)'
_computing_structure_solution 'SIR2004 (Burla, et al., 2005)'
_diffrn_ambient_temperature 163(2)
_diffrn_detector_area_resol_mean 14.63
_diffrn_measured_fraction_theta_full 0.997
_diffrn_measured_fraction_theta_max 0.997
_diffrn_measurement_device_type 'Rigaku Saturn'
_diffrn_measurement_method \w
_diffrn_radiation_monochromator 'graphite - Rigaku SHINE'
_diffrn_radiation_source 'fine-focus sealed tube'
_diffrn_radiation_type MoK\a
_diffrn_radiation_wavelength 0.71075
_diffrn_reflns_av_R_equivalents 0.0361
_diffrn_reflns_av_sigmaI/netI 0.0206
_diffrn_reflns_limit_h_max 26
_diffrn_reflns_limit_h_min -26
_diffrn_reflns_limit_k_max 11
_diffrn_reflns_limit_k_min -12
_diffrn_reflns_limit_l_max 20
_diffrn_reflns_limit_l_min -18
_diffrn_reflns_number 20685
_diffrn_reflns_theta_full 27.50
_diffrn_reflns_theta_max 27.50
_diffrn_reflns_theta_min 3.46
_exptl_absorpt_coefficient_mu 0.606
_exptl_absorpt_correction_T_max 0.972
_exptl_absorpt_correction_T_min 0.919
_exptl_absorpt_correction_type numerical
_exptl_absorpt_process_details 'T. Higashi, 2000'
_exptl_crystal_colour Yellow
_exptl_crystal_density_diffrn 1.446
_exptl_crystal_density_method 'not measured'
_exptl_crystal_description Prism
_exptl_crystal_F_000 1384
_exptl_crystal_size_max 0.16
_exptl_crystal_size_mid 0.14
_exptl_crystal_size_min 0.07
_refine_diff_density_max 0.826
_refine_diff_density_min -0.559
_refine_diff_density_rms 0.077
_refine_ls_extinction_method none
_refine_ls_goodness_of_fit_ref 1.182
_refine_ls_hydrogen_treatment constr
_refine_ls_matrix_type full
_refine_ls_number_parameters 183
_refine_ls_number_reflns 3517
_refine_ls_number_restraints 0
_refine_ls_restrained_S_all 1.182
_refine_ls_R_factor_all 0.0586
_refine_ls_R_factor_gt 0.0568
_refine_ls_shift/su_max 0.002
_refine_ls_shift/su_mean 0.000
_refine_ls_structure_factor_coef Fsqd
_refine_ls_weighting_details 'calc w=1/[\s^2^(Fo^2^)+(0.0910P)^2^+3.3572P] where P=(Fo^2^+2Fc^2^)/3'
_refine_ls_weighting_scheme calc
_refine_ls_wR_factor_gt 0.1624
_refine_ls_wR_factor_ref 0.1647
_reflns_number_gt 3380
_reflns_number_total 3517
_reflns_threshold_expression >2sigma(I)
_cod_data_source_file c2ob26275d.txt
_cod_data_source_block 6b
_cod_depositor_comments
;
The following automatic conversions were performed:

'_exptl_absorpt_correction_type' value 'Numerical' changed to
'numerical' according to
/home/saulius/struct/CIF-dictionaries/cif_core.dic dictionary named
'cif_core.dic' version 2.4.2 from 2011-04-26.

Automatic conversion script
Id: cif_fix_values 1891 2012-01-12 08:04:46Z andrius 
;
_cod_database_code 7152668

loop_
_symmetry_equiv_pos_as_xyz
'x, y, z'
'-x, y, -z+1/2'
'x+1/2, y+1/2, z'
'-x+1/2, y+1/2, -z+1/2'
'-x, -y, -z'
'x, -y, z-1/2'
'-x+1/2, -y+1/2, -z'
'x+1/2, -y+1/2, z-1/2'

loop_
_atom_site_label
_atom_site_type_symbol
_atom_site_fract_x
_atom_site_fract_y
_atom_site_fract_z
_atom_site_U_iso_or_equiv
_atom_site_adp_type
_atom_site_occupancy
_atom_site_symmetry_multiplicity
_atom_site_calc_flag
_atom_site_refinement_flags
S1 S 0.39872(3) 0.96945(7) 0.19556(4) 0.0371(2) Uani 1 1 d .
S2 S 0.36841(3) 0.88297(7) 0.36632(4) 0.0362(2) Uani 1 1 d .
S3 S 0.27156(4) 1.12842(9) 0.16566(5) 0.0513(2) Uani 1 1 d .
S4 S 0.23495(3) 1.01615(8) 0.35318(4) 0.0428(2) Uani 1 1 d .
C1 C 0.42418(11) 0.8735(2) 0.28689(14) 0.0313(5) Uani 1 1 d .
C2 C 0.32294(11) 1.0215(3) 0.22973(15) 0.0347(5) Uani 1 1 d .
C3 C 0.30877(11) 0.9795(3) 0.30731(15) 0.0352(5) Uani 1 1 d .
C4 C 0.48148(10) 0.8022(2) 0.28924(13) 0.0309(5) Uani 1 1 d .
C5 C 0.51102(10) 0.7299(2) 0.36566(14) 0.0316(5) Uani 1 1 d .
C6 C 0.50708(11) 0.7832(3) 0.44571(14) 0.0337(5) Uani 1 1 d .
H6 H 0.4824 0.8670 0.4534 0.040 Uiso 1 1 calc R
C7 C 0.53884(11) 0.7164(3) 0.51727(14) 0.0336(5) Uani 1 1 d .
C8 C 0.53640(13) 0.7726(3) 0.59955(15) 0.0410(5) Uani 1 1 d .
H8 H 0.5120 0.8564 0.6085 0.049 Uiso 1 1 calc R
C9 C 0.56928(15) 0.7064(3) 0.66656(17) 0.0482(7) Uani 1 1 d .
H9 H 0.5670 0.7446 0.7216 0.058 Uiso 1 1 calc R
C10 C 0.60599(14) 0.5841(3) 0.65501(17) 0.0486(7) Uani 1 1 d .
H10 H 0.6290 0.5408 0.7019 0.058 Uiso 1 1 calc R
C11 C 0.60897(13) 0.5262(3) 0.57611(18) 0.0435(6) Uani 1 1 d .
H11 H 0.6336 0.4422 0.5690 0.052 Uiso 1 1 calc R
C12 C 0.57558(11) 0.5905(3) 0.50489(15) 0.0353(5) Uani 1 1 d .
C13 C 0.57807(11) 0.5353(3) 0.42241(15) 0.0376(5) Uani 1 1 d .
H13 H 0.6010 0.4494 0.4138 0.045 Uiso 1 1 calc R
C14 C 0.54790(11) 0.6040(3) 0.35485(15) 0.0346(5) Uani 1 1 d .
H14 H 0.5516 0.5670 0.2998 0.041 Uiso 1 1 calc R
C15 C 0.3085(3) 1.1226(7) 0.0690(2) 0.129(3) Uani 1 1 d .
H15A H 0.3503 1.1737 0.0740 0.155 Uiso 1 1 calc R
H15B H 0.2796 1.1672 0.0253 0.155 Uiso 1 1 calc R
H15C H 0.3164 1.0237 0.0537 0.155 Uiso 1 1 calc R
C16 C 0.24673(18) 1.1998(4) 0.3843(2) 0.0627(9) Uani 1 1 d .
H16A H 0.2865 1.2082 0.4215 0.075 Uiso 1 1 calc R
H16B H 0.2090 1.2322 0.4140 0.075 Uiso 1 1 calc R
H16C H 0.2511 1.2584 0.3340 0.075 Uiso 1 1 calc R

loop_
_atom_site_aniso_label
_atom_site_aniso_U_11
_atom_site_aniso_U_22
_atom_site_aniso_U_33
_atom_site_aniso_U_23
_atom_site_aniso_U_13
_atom_site_aniso_U_12
S1 0.0321(3) 0.0472(4) 0.0326(3) 0.0071(2) 0.0071(2) 0.0069(2)
S2 0.0299(3) 0.0473(4) 0.0322(3) 0.0053(2) 0.0083(2) 0.0046(2)
S3 0.0428(4) 0.0643(5) 0.0467(4) 0.0102(3) 0.0007(3) 0.0179(3)
S4 0.0287(3) 0.0546(4) 0.0460(4) -0.0027(3) 0.0100(3) 0.0044(2)
C1 0.0269(10) 0.0388(12) 0.0285(10) 0.0010(8) 0.0044(8) -0.0025(8)
C2 0.0292(11) 0.0390(12) 0.0358(12) -0.0010(9) 0.0017(9) 0.0030(9)
C3 0.0275(10) 0.0429(13) 0.0355(12) 0.0005(9) 0.0053(9) 0.0036(9)
C4 0.0271(10) 0.0363(11) 0.0296(11) -0.0013(9) 0.0054(8) -0.0022(8)
C5 0.0253(9) 0.0372(11) 0.0327(11) 0.0014(9) 0.0045(8) -0.0021(8)
C6 0.0331(11) 0.0359(12) 0.0320(11) 0.0022(9) 0.0019(9) -0.0007(9)
C7 0.0300(10) 0.0387(12) 0.0320(11) 0.0018(9) 0.0008(8) -0.0064(9)
C8 0.0446(13) 0.0441(13) 0.0339(12) -0.0016(10) 0.0004(10) -0.0054(11)
C9 0.0510(15) 0.0588(17) 0.0338(13) 0.0034(11) -0.0043(11) -0.0141(13)
C10 0.0412(13) 0.0606(17) 0.0430(14) 0.0180(13) -0.0065(11) -0.0080(12)
C11 0.0346(12) 0.0483(15) 0.0475(14) 0.0143(11) 0.0009(10) -0.0003(10)
C12 0.0251(10) 0.0415(12) 0.0392(12) 0.0060(10) 0.0023(9) -0.0048(9)
C13 0.0306(11) 0.0406(13) 0.0423(14) 0.0030(10) 0.0072(10) 0.0028(9)
C14 0.0284(10) 0.0408(13) 0.0350(12) -0.0018(9) 0.0060(9) 0.0039(9)
C15 0.169(5) 0.179(6) 0.0404(19) 0.034(3) 0.021(2) 0.122(5)
C16 0.0650(19) 0.0573(18) 0.068(2) -0.0150(16) 0.0257(16) 0.0066(15)

loop_
_atom_type_symbol
_atom_type_description
_atom_type_scat_dispersion_real
_atom_type_scat_dispersion_imag
_atom_type_scat_source
C C 0.0033 0.0016 'International Tables Vol C Tables 4.2.6.8 and 6.1.1.4'
H H 0.0000 0.0000 'International Tables Vol C Tables 4.2.6.8 and 6.1.1.4'
S S 0.1246 0.1234 'International Tables Vol C Tables 4.2.6.8 and 6.1.1.4'

loop_
_geom_angle_atom_site_label_1
_geom_angle_atom_site_label_2
_geom_angle_atom_site_label_3
_geom_angle
_geom_angle_site_symmetry_3
C2 S1 C1 96.39(11) .
C3 S2 C1 95.97(11) .
C2 S3 C15 102.52(16) .
C3 S4 C16 101.43(14) .
C4 C1 S2 127.39(18) .
C4 C1 S1 119.40(17) .
S2 C1 S1 113.20(13) .
C3 C2 S3 123.4(2) .
C3 C2 S1 116.68(19) .
S3 C2 S1 119.83(14) .
C2 C3 S2 117.56(19) .
C2 C3 S4 124.3(2) .
S2 C3 S4 118.09(14) .
C1 C4 C5 124.0(2) .
C1 C4 C4 117.4(2) 2_655
C5 C4 C4 118.6(2) 2_655
C6 C5 C14 118.6(2) .
C6 C5 C4 122.9(2) .
C14 C5 C4 118.4(2) .
C5 C6 C7 121.9(2) .
C5 C6 H6 119.1 .
C7 C6 H6 119.1 .
C8 C7 C6 122.2(2) .
C8 C7 C12 119.3(2) .
C6 C7 C12 118.5(2) .
C9 C8 C7 120.2(3) .
C9 C8 H8 119.9 .
C7 C8 H8 119.9 .
C8 C9 C10 121.0(3) .
C8 C9 H9 119.5 .
C10 C9 H9 119.5 .
C11 C10 C9 120.2(2) .
C11 C10 H10 119.9 .
C9 C10 H10 119.9 .
C10 C11 C12 120.8(3) .
C10 C11 H11 119.6 .
C12 C11 H11 119.6 .
C13 C12 C11 122.6(2) .
C13 C12 C7 118.9(2) .
C11 C12 C7 118.5(2) .
C14 C13 C12 120.8(2) .
C14 C13 H13 119.6 .
C12 C13 H13 119.6 .
C13 C14 C5 121.2(2) .
C13 C14 H14 119.4 .
C5 C14 H14 119.4 .
S3 C15 H15A 109.5 .
S3 C15 H15B 109.5 .
H15A C15 H15B 109.5 .
S3 C15 H15C 109.5 .
H15A C15 H15C 109.5 .
H15B C15 H15C 109.5 .
S4 C16 H16A 109.5 .
S4 C16 H16B 109.5 .
H16A C16 H16B 109.5 .
S4 C16 H16C 109.5 .
H16A C16 H16C 109.5 .
H16B C16 H16C 109.5 .

loop_
_geom_bond_atom_site_label_1
_geom_bond_atom_site_label_2
_geom_bond_distance
_geom_bond_site_symmetry_2
S1 C2 1.745(2) .
S1 C1 1.763(2) .
S2 C3 1.749(2) .
S2 C1 1.756(2) .
S3 C2 1.741(2) .
S3 C15 1.755(4) .
S4 C3 1.752(2) .
S4 C16 1.814(3) .
C1 C4 1.351(3) .
C2 C3 1.344(4) .
C4 C5 1.489(3) .
C4 C4 1.499(4) 2_655
C5 C6 1.376(3) .
C5 C14 1.423(3) .
C6 C7 1.423(3) .
C6 H6 0.9500 .
C7 C8 1.415(3) .
C7 C12 1.425(3) .
C8 C9 1.375(4) .
C8 H8 0.9500 .
C9 C10 1.395(5) .
C9 H9 0.9500 .
C10 C11 1.373(4) .
C10 H10 0.9500 .
C11 C12 1.422(3) .
C11 H11 0.9500 .
C12 C13 1.415(3) .
C13 C14 1.369(3) .
C13 H13 0.9500 .
C14 H14 0.9500 .
C15 H15A 0.9800 .
C15 H15B 0.9800 .
C15 H15C 0.9800 .
C16 H16A 0.9800 .
C16 H16B 0.9800 .
C16 H16C 0.9800 .

loop_
_geom_torsion_atom_site_label_1
_geom_torsion_atom_site_label_2
_geom_torsion_atom_site_label_3
_geom_torsion_atom_site_label_4
_geom_torsion
_geom_torsion_site_symmetry_1
_geom_torsion_site_symmetry_4
C3 S2 C1 C4 -175.2(2) . .
C3 S2 C1 S1 4.30(15) . .
C2 S1 C1 C4 176.0(2) . .
C2 S1 C1 S2 -3.52(15) . .
C15 S3 C2 C3 -170.7(3) . .
C15 S3 C2 S1 12.0(3) . .
C1 S1 C2 C3 1.0(2) . .
C1 S1 C2 S3 178.49(15) . .
S3 C2 C3 S2 -175.42(14) . .
S1 C2 C3 S2 2.0(3) . .
S3 C2 C3 S4 4.1(4) . .
S1 C2 C3 S4 -178.47(14) . .
C1 S2 C3 C2 -3.8(2) . .
C1 S2 C3 S4 176.57(15) . .
C16 S4 C3 C2 -77.5(3) . .
C16 S4 C3 S2 102.08(19) . .
S2 C1 C4 C5 -7.0(4) . .
S1 C1 C4 C5 173.58(17) . .
S2 C1 C4 C4 175.88(15) . 2_655
S1 C1 C4 C4 -3.6(3) . 2_655
C1 C4 C5 C6 -36.3(3) . .
C4 C4 C5 C6 140.83(19) 2_655 .
C1 C4 C5 C14 147.1(2) . .
C4 C4 C5 C14 -35.8(3) 2_655 .
C14 C5 C6 C7 0.2(3) . .
C4 C5 C6 C7 -176.4(2) . .
C5 C6 C7 C8 178.3(2) . .
C5 C6 C7 C12 -0.1(3) . .
C6 C7 C8 C9 -178.3(2) . .
C12 C7 C8 C9 0.1(4) . .
C7 C8 C9 C10 0.6(4) . .
C8 C9 C10 C11 -1.1(4) . .
C9 C10 C11 C12 0.8(4) . .
C10 C11 C12 C13 179.2(2) . .
C10 C11 C12 C7 -0.1(4) . .
C8 C7 C12 C13 -179.7(2) . .
C6 C7 C12 C13 -1.2(3) . .
C8 C7 C12 C11 -0.4(3) . .
C6 C7 C12 C11 178.1(2) . .
C11 C12 C13 C14 -176.8(2) . .
C7 C12 C13 C14 2.5(3) . .
C12 C13 C14 C5 -2.4(4) . .
C6 C5 C14 C13 1.1(3) . .
C4 C5 C14 C13 177.8(2) . .
